data_1008059
loop_
_publ_author_name
'Bourgault, M'
'Ducourant, M B'
'Mascherpa Corral, D'
'Fourcade, R'

_publ_section_title
;
Structure cristalline et moleculaire de K Sb F~3~ N O~3~
;
_journal_coden_ASTM JFLCAR
_journal_name_full 'Journal of Fluorine Chemistry'
_journal_page_first 215
_journal_page_last 224
_journal_paper_doi 10.1016/S0022-1139(00)81284-1
_journal_volume 17
_journal_year 1981
_chemical_formula_structural 'K Sb F3 N O3'
_chemical_formula_sum 'F3 K N O3 Sb'
_chemical_name_systematic 'Potassium antimony trifluoride nitrate'
_space_group_IT_number 61
_symmetry_cell_setting orthorhombic
_symmetry_Int_Tables_number 61
_symmetry_space_group_name_Hall '-P 2ac 2ab'
_symmetry_space_group_name_H-M 'P b c a'
_cell_angle_alpha 90
_cell_angle_beta 90
_cell_angle_gamma 90
_cell_formula_units_Z 8
_cell_length_a 7.911(2)
_cell_length_b 7.861(1)
_cell_length_c 18.092(3)
_cell_volume 1125.1
_exptl_crystal_density_meas 3.29
_refine_ls_R_factor_all 0.044
_cod_database_code 1008059

loop_
_symmetry_equiv_pos_as_xyz
x,y,z
1/2+x,1/2-y,-z
-x,1/2+y,1/2-z
1/2-x,-y,1/2+z
-x,-y,-z
1/2-x,1/2+y,z
x,1/2-y,1/2+z
1/2+x,y,1/2-z

loop_
_atom_site_aniso_label
_atom_site_aniso_U_11
_atom_site_aniso_U_12
_atom_site_aniso_U_13
_atom_site_aniso_U_22
_atom_site_aniso_U_23
_atom_site_aniso_U_33
Sb1 0.0271 0.0003 0.001 0.0213 -0.0038 0.0242
K1 0.04 0.0005 0.0072 0.025 0.0058 0.031
F1 0.075 -0.026 0.004 0.03 0.006 0.036
F2 0.041 -0.003 0.038 0.03 -0.024 0.06
F3 0.042 -0.008 -0.023 0.045 -0.009 0.041
O1 0.038 -0.012 0.009 0.041 0.017 0.043
O2 0.053 -0.019 -0.035 0.034 -0.003 0.045
O3 0.047 -0.032 -0.016 0.044 0.013 0.028
N1 0.025 -0.006 0.0004 0.023 -0.003 0.033

loop_
_atom_site_label
_atom_site_type_symbol
_atom_site_symmetry_multiplicity
_atom_site_Wyckoff_symbol
_atom_site_fract_x
_atom_site_fract_y
_atom_site_fract_z
_atom_site_occupancy
_atom_site_attached_hydrogens
_atom_site_calc_flag
Sb1 Sb3+ 8 c 0.55298(7) 0.07074(7) 0.39221(3) 1. 0 d
K1 K1+ 8 c 0.4261(3) 0.5707(3) 0.3160(1) 1. 0 d
F1 F1- 8 c 0.464(1) -0.0883(8) 0.3175(4) 1. 0 d
F2 F1- 8 c 0.4124(8) 0.2311(9) 0.3400(3) 1. 0 d
F3 F1- 8 c 0.7283(9) 0.1150(8) 0.3202(4) 1. 0 d
O1 O2- 8 c 0.733(1) 0.473(1) 0.5390(4) 1. 0 d
O2 O2- 8 c 0.531(1) 0.289(1) 0.5321(4) 1. 0 d
O3 O2- 8 c 0.678(1) 0.348(1) 0.4359(4) 1. 0 d
N1 N5+ 8 c 0.649(1) 0.369(1) 0.5033(5) 1. 0 d

loop_
_atom_type_symbol
_atom_type_oxidation_number
Sb3+ 3.000
K1+ 1.000
F1- -1.000
O2- -2.000
N5+ 5.000
